data_4107993
loop_
_publ_author_name
'Galyna G. Dubinina'
'Hideki Furutachi'
'David A. Vicic'

_publ_section_title
;
 Active Trifluoromethylating Agents from Well-Defined Copper(I)-CF3
 Complexes
;
_journal_name_full 'Journal of the American Chemical Society'
_journal_page_first 8600
_journal_page_last 8601
_journal_paper_doi 10.1021/ja802946s
_journal_volume 130
_journal_year 2008
_chemical_formula_sum 'C31 H44 Cu F3 N2 Si'
_chemical_formula_weight 593.31
_chemical_name_systematic
; 
 ? 
;
_space_group_IT_number 14
_symmetry_cell_setting monoclinic
_symmetry_space_group_name_Hall '-P 2ybc'
_symmetry_space_group_name_H-M 'P 1 21/c 1'
_atom_sites_solution_hydrogens geom
_atom_sites_solution_primary direct
_atom_sites_solution_secondary difmap
_audit_creation_method SHELXL-97
_cell_angle_alpha 90.00
_cell_angle_beta 94.8(3)
_cell_angle_gamma 90.00
_cell_formula_units_Z 4
_cell_length_a 10.86(15)
_cell_length_b 14.76(5)
_cell_length_c 20.36(10)
_cell_measurement_reflns_used 453
_cell_measurement_temperature 193(2)
_cell_measurement_theta_max 32.1802
_cell_measurement_theta_min 1.7062
_cell_volume 3252(5)
_computing_structure_refinement 'SHELXL-97 (Sheldrick, 1997)'
_computing_structure_solution 'SHELXS-97 (Sheldrick, 1990)'
_diffrn_ambient_temperature 193(2)
_diffrn_measured_fraction_theta_full 0.997
_diffrn_measured_fraction_theta_max 0.997
_diffrn_radiation_monochromator graphite
_diffrn_radiation_source 'fine-focus sealed tube'
_diffrn_radiation_type MoK\a
_diffrn_radiation_wavelength 0.71075
_diffrn_reflns_av_R_equivalents 0.0501
_diffrn_reflns_av_sigmaI/netI 0.0412
_diffrn_reflns_limit_h_max 14
_diffrn_reflns_limit_h_min -14
_diffrn_reflns_limit_k_max 19
_diffrn_reflns_limit_k_min -19
_diffrn_reflns_limit_l_max 26
_diffrn_reflns_limit_l_min -26
_diffrn_reflns_number 34736
_diffrn_reflns_theta_full 28.00
_diffrn_reflns_theta_max 28.00
_diffrn_reflns_theta_min 1.71
_exptl_absorpt_coefficient_mu 0.746
_exptl_absorpt_correction_T_max 0.9287
_exptl_absorpt_correction_T_min 0.7054
_exptl_absorpt_correction_type multi-scan
_exptl_absorpt_process_details Rigaku
_exptl_crystal_colour colorless
_exptl_crystal_density_diffrn 1.212
_exptl_crystal_description plate
_exptl_crystal_F_000 1256
_exptl_crystal_size_max 0.50
_exptl_crystal_size_mid 0.40
_exptl_crystal_size_min 0.10
_refine_diff_density_max 0.587
_refine_diff_density_min -0.411
_refine_diff_density_rms 0.064
_refine_ls_extinction_method none
_refine_ls_goodness_of_fit_ref 1.060
_refine_ls_hydrogen_treatment constr
_refine_ls_matrix_type full
_refine_ls_number_parameters 355
_refine_ls_number_reflns 7834
_refine_ls_number_restraints 0
_refine_ls_restrained_S_all 1.060
_refine_ls_R_factor_all 0.0765
_refine_ls_R_factor_gt 0.0503
_refine_ls_shift/su_max 0.001
_refine_ls_shift/su_mean 0.000
_refine_ls_structure_factor_coef Fsqd
_refine_ls_weighting_details 'calc w=1/[\s^2^(Fo^2^)+(0.0739P)^2^+0.6511P] where P=(Fo^2^+2Fc^2^)/3'
_refine_ls_weighting_scheme calc
_refine_ls_wR_factor_gt 0.1273
_refine_ls_wR_factor_ref 0.1467
_reflns_number_gt 5679
_reflns_number_total 7834
_reflns_threshold_expression >2sigma(I)
_cod_data_source_file ja802946s-file001_2.cif
_cod_data_source_block comp2
_cod_original_cell_volume 3252(48)
_cod_database_code 4107993

loop_
_symmetry_equiv_pos_as_xyz
'x, y, z'
'-x, y+1/2, -z+1/2'
'-x, -y, -z'
'x, -y-1/2, z-1/2'

loop_
_atom_site_label
_atom_site_type_symbol
_atom_site_fract_x
_atom_site_fract_y
_atom_site_fract_z
_atom_site_U_iso_or_equiv
_atom_site_adp_type
_atom_site_occupancy
_atom_site_symmetry_multiplicity
_atom_site_calc_flag
_atom_site_refinement_flags
Cu1 Cu 0.34324(3) 0.87614(2) 0.302074(14) 0.03895(11) Uani 1 1 d .
Si2 Si 0.20146(7) 1.18337(5) 0.12258(3) 0.04011(18) Uani 1 1 d .
F1 F 0.2640(2) 0.69835(15) 0.32388(13) 0.0978(8) Uani 1 1 d .
F2 F 0.4571(2) 0.70897(15) 0.33087(13) 0.0945(7) Uani 1 1 d .
F3 F 0.3582(3) 0.75565(16) 0.40880(10) 0.1089(9) Uani 1 1 d .
N1 N 0.27529(16) 1.01844(12) 0.20300(9) 0.0303(4) Uani 1 1 d .
N2 N 0.33130(18) 1.07390(14) 0.29800(9) 0.0345(4) Uani 1 1 d .
C1 C 0.3612(3) 0.75608(17) 0.34368(13) 0.0424(6) Uani 1 1 d .
C2 C 0.3192(2) 0.99393(16) 0.26536(11) 0.0329(5) Uani 1 1 d .
C3 C 0.2600(2) 1.11305(15) 0.19617(11) 0.0333(5) Uani 1 1 d .
C4 C 0.2956(2) 1.14542(16) 0.25717(12) 0.0369(5) Uani 1 1 d .
H4A H 0.2960 1.2074 0.2697 0.044 Uiso 1 1 calc R
C5 C 0.2599(2) 0.95643(15) 0.14772(11) 0.0313(5) Uani 1 1 d .
C6 C 0.3654(2) 0.93389(15) 0.11519(11) 0.0329(5) Uani 1 1 d .
C7 C 0.3453(2) 0.88259(17) 0.05768(12) 0.0398(5) Uani 1 1 d .
H7A H 0.4139 0.8661 0.0342 0.048 Uiso 1 1 calc R
C8 C 0.2283(3) 0.85524(19) 0.03417(13) 0.0475(6) Uani 1 1 d .
H8A H 0.2171 0.8226 -0.0061 0.057 Uiso 1 1 calc R
C9 C 0.1274(3) 0.87486(19) 0.06873(14) 0.0483(7) Uani 1 1 d .
H9A H 0.0479 0.8536 0.0527 0.058 Uiso 1 1 calc R
C10 C 0.1407(2) 0.92559(18) 0.12698(12) 0.0398(5) Uani 1 1 d .
C11 C 0.4952(2) 0.95964(17) 0.14193(12) 0.0361(5) Uani 1 1 d .
H11A H 0.4884 1.0048 0.1781 0.043 Uiso 1 1 calc R
C12 C 0.5627(3) 0.87563(19) 0.17198(15) 0.0498(7) Uani 1 1 d .
H12A H 0.5140 0.8490 0.2055 0.075 Uiso 1 1 calc R
H12B H 0.6441 0.8935 0.1924 0.075 Uiso 1 1 calc R
H12C H 0.5729 0.8310 0.1372 0.075 Uiso 1 1 calc R
C13 C 0.5706(2) 1.0034(2) 0.08975(13) 0.0466(6) Uani 1 1 d .
H13A H 0.5235 1.0536 0.0686 0.070 Uiso 1 1 calc R
H13B H 0.5875 0.9581 0.0565 0.070 Uiso 1 1 calc R
H13C H 0.6489 1.0262 0.1109 0.070 Uiso 1 1 calc R
C14 C 0.0318(2) 0.9418(2) 0.16873(15) 0.0543(7) Uani 1 1 d .
H14A H 0.0442 1.0021 0.1906 0.065 Uiso 1 1 calc R
C15 C 0.0308(3) 0.8705(3) 0.22249(19) 0.0752(11) Uani 1 1 d .
H15A H 0.1116 0.8690 0.2478 0.113 Uiso 1 1 calc R
H15B H 0.0131 0.8110 0.2024 0.113 Uiso 1 1 calc R
H15C H -0.0332 0.8855 0.2519 0.113 Uiso 1 1 calc R
C16 C -0.0941(3) 0.9435(3) 0.1282(2) 0.0795(11) Uani 1 1 d .
H16A H -0.0891 0.9827 0.0897 0.119 Uiso 1 1 calc R
H16B H -0.1570 0.9670 0.1555 0.119 Uiso 1 1 calc R
H16C H -0.1164 0.8819 0.1136 0.119 Uiso 1 1 calc R
C17 C 0.3740(3) 1.08481(17) 0.36718(11) 0.0405(6) Uani 1 1 d .
C18 C 0.4971(3) 1.10865(17) 0.38347(13) 0.0441(6) Uani 1 1 d .
C19 C 0.5329(3) 1.1240(2) 0.45035(15) 0.0591(8) Uani 1 1 d .
H19A H 0.6157 1.1411 0.4635 0.071 Uiso 1 1 calc R
C20 C 0.4486(4) 1.1144(2) 0.49735(15) 0.0713(10) Uani 1 1 d .
H20A H 0.4743 1.1251 0.5424 0.086 Uiso 1 1 calc R
C21 C 0.3290(4) 1.0897(2) 0.47963(14) 0.0672(9) Uani 1 1 d .
H21A H 0.2737 1.0825 0.5130 0.081 Uiso 1 1 calc R
C22 C 0.2857(3) 1.0749(2) 0.41373(13) 0.0524(7) Uani 1 1 d .
C23 C 0.1531(3) 1.0509(3) 0.39555(16) 0.0665(9) Uani 1 1 d .
H23A H 0.1425 1.0434 0.3466 0.080 Uiso 1 1 calc R
C24 C 0.1181(5) 0.9606(3) 0.4264(2) 0.0974(14) Uani 1 1 d .
H24A H 0.1720 0.9125 0.4121 0.146 Uiso 1 1 calc R
H24B H 0.0319 0.9460 0.4121 0.146 Uiso 1 1 calc R
H24C H 0.1279 0.9656 0.4745 0.146 Uiso 1 1 calc R
C25 C 0.0639(4) 1.1267(3) 0.4141(3) 0.1022(15) Uani 1 1 d .
H25A H 0.0863 1.1837 0.3935 0.153 Uiso 1 1 calc R
H25B H 0.0699 1.1340 0.4620 0.153 Uiso 1 1 calc R
H25C H -0.0210 1.1103 0.3984 0.153 Uiso 1 1 calc R
C26 C 0.5907(3) 1.11260(18) 0.33127(14) 0.0468(6) Uani 1 1 d .
H26A H 0.5444 1.1281 0.2882 0.056 Uiso 1 1 calc R
C27 C 0.6931(3) 1.1834(2) 0.34467(18) 0.0638(8) Uani 1 1 d .
H27A H 0.6560 1.2437 0.3468 0.096 Uiso 1 1 calc R
H27B H 0.7485 1.1818 0.3091 0.096 Uiso 1 1 calc R
H27C H 0.7402 1.1698 0.3867 0.096 Uiso 1 1 calc R
C28 C 0.6481(3) 1.0195(2) 0.32417(18) 0.0655(9) Uani 1 1 d .
H28A H 0.5825 0.9744 0.3155 0.098 Uiso 1 1 calc R
H28B H 0.6979 1.0038 0.3650 0.098 Uiso 1 1 calc R
H28C H 0.7009 1.0202 0.2874 0.098 Uiso 1 1 calc R
C29 C 0.0301(3) 1.1746(3) 0.10690(19) 0.0760(10) Uani 1 1 d .
H29A H 0.0011 1.2182 0.0727 0.114 Uiso 1 1 calc R
H29B H -0.0085 1.1880 0.1476 0.114 Uiso 1 1 calc R
H29C H 0.0079 1.1131 0.0922 0.114 Uiso 1 1 calc R
C30 C 0.2754(4) 1.1522(2) 0.04683(14) 0.0651(9) Uani 1 1 d .
H30A H 0.2485 1.1944 0.0113 0.098 Uiso 1 1 calc R
H30B H 0.2513 1.0904 0.0337 0.098 Uiso 1 1 calc R
H30C H 0.3654 1.1554 0.0555 0.098 Uiso 1 1 calc R
C31 C 0.2421(3) 1.30175(18) 0.14753(14) 0.0523(7) Uani 1 1 d .
H31A H 0.2112 1.3435 0.1125 0.078 Uiso 1 1 calc R
H31B H 0.3321 1.3075 0.1550 0.078 Uiso 1 1 calc R
H31C H 0.2043 1.3165 0.1882 0.078 Uiso 1 1 calc R

loop_
_atom_site_aniso_label
_atom_site_aniso_U_11
_atom_site_aniso_U_22
_atom_site_aniso_U_33
_atom_site_aniso_U_23
_atom_site_aniso_U_13
_atom_site_aniso_U_12
Cu1 0.0459(2) 0.03632(18) 0.03489(18) 0.00394(12) 0.00487(13) -0.00002(12)
Si2 0.0447(4) 0.0412(4) 0.0336(3) 0.0027(3) -0.0018(3) 0.0069(3)
F1 0.0908(16) 0.0717(14) 0.126(2) 0.0269(13) -0.0171(14) -0.0300(12)
F2 0.0819(15) 0.0722(14) 0.132(2) 0.0352(13) 0.0250(14) 0.0173(12)
F3 0.202(3) 0.0710(14) 0.0550(12) 0.0175(10) 0.0161(15) -0.0080(16)
N1 0.0269(9) 0.0353(10) 0.0287(9) -0.0007(7) 0.0028(7) -0.0010(7)
N2 0.0413(11) 0.0355(11) 0.0265(9) -0.0007(8) 0.0028(8) 0.0026(8)
C1 0.0532(16) 0.0349(13) 0.0400(13) 0.0039(10) 0.0089(11) -0.0064(11)
C2 0.0318(12) 0.0394(12) 0.0279(11) 0.0004(9) 0.0046(9) -0.0018(9)
C3 0.0298(11) 0.0374(12) 0.0327(12) -0.0009(9) 0.0025(9) 0.0012(9)
C4 0.0425(14) 0.0344(12) 0.0333(12) -0.0017(9) 0.0013(10) 0.0033(10)
C5 0.0314(12) 0.0339(12) 0.0285(11) -0.0011(9) 0.0018(9) -0.0012(9)
C6 0.0340(12) 0.0349(12) 0.0300(11) 0.0005(9) 0.0037(9) -0.0018(9)
C7 0.0437(14) 0.0426(14) 0.0340(12) -0.0021(10) 0.0080(10) 0.0013(10)
C8 0.0545(17) 0.0507(16) 0.0360(13) -0.0111(11) -0.0034(11) -0.0049(12)
C9 0.0409(14) 0.0561(17) 0.0461(15) -0.0062(12) -0.0074(11) -0.0114(12)
C10 0.0323(12) 0.0460(14) 0.0406(13) -0.0031(11) -0.0002(10) -0.0048(10)
C11 0.0287(12) 0.0445(13) 0.0354(12) -0.0018(10) 0.0045(9) 0.0004(9)
C12 0.0372(14) 0.0581(17) 0.0533(16) 0.0112(13) -0.0010(12) 0.0056(12)
C13 0.0378(14) 0.0553(16) 0.0479(15) 0.0057(12) 0.0106(11) -0.0036(12)
C14 0.0263(13) 0.075(2) 0.0623(18) -0.0123(15) 0.0064(12) -0.0102(12)
C15 0.053(2) 0.108(3) 0.067(2) 0.0071(19) 0.0189(16) -0.0220(19)
C16 0.0292(15) 0.105(3) 0.103(3) -0.010(2) -0.0022(16) -0.0050(16)
C17 0.0577(16) 0.0367(13) 0.0268(11) -0.0013(9) 0.0009(10) 0.0084(11)
C18 0.0562(17) 0.0370(13) 0.0373(13) -0.0038(10) -0.0072(11) 0.0062(11)
C19 0.074(2) 0.0556(18) 0.0439(16) -0.0107(13) -0.0180(15) 0.0081(15)
C20 0.108(3) 0.075(2) 0.0288(15) -0.0090(14) -0.0074(16) 0.015(2)
C21 0.097(3) 0.075(2) 0.0315(14) -0.0032(14) 0.0114(16) 0.014(2)
C22 0.070(2) 0.0533(17) 0.0345(14) -0.0017(12) 0.0089(13) 0.0119(14)
C23 0.063(2) 0.092(3) 0.0469(17) 0.0002(16) 0.0182(15) 0.0038(17)
C24 0.101(3) 0.098(3) 0.098(3) 0.002(3) 0.036(3) -0.015(3)
C25 0.080(3) 0.116(4) 0.112(4) 0.009(3) 0.019(3) 0.030(3)
C26 0.0433(15) 0.0479(16) 0.0474(15) -0.0035(12) -0.0069(12) 0.0009(11)
C27 0.0547(19) 0.0483(17) 0.087(2) -0.0108(16) -0.0058(16) -0.0020(14)
C28 0.061(2) 0.0548(19) 0.081(2) -0.0170(16) 0.0072(17) 0.0035(15)
C29 0.0503(19) 0.085(3) 0.088(3) 0.022(2) -0.0192(17) 0.0027(17)
C30 0.103(3) 0.0537(18) 0.0392(15) 0.0028(13) 0.0093(16) 0.0212(17)
C31 0.0681(19) 0.0423(15) 0.0460(15) 0.0029(12) 0.0025(13) 0.0082(13)

loop_
_atom_type_symbol
_atom_type_description
_atom_type_scat_dispersion_real
_atom_type_scat_dispersion_imag
_atom_type_scat_source
C C 0.0033 0.0016 'International Tables Vol C Tables 4.2.6.8 and 6.1.1.4'
H H 0.0000 0.0000 'International Tables Vol C Tables 4.2.6.8 and 6.1.1.4'
Cu Cu 0.3201 1.2651 'International Tables Vol C Tables 4.2.6.8 and 6.1.1.4'
F F 0.0171 0.0103 'International Tables Vol C Tables 4.2.6.8 and 6.1.1.4'
N N 0.0061 0.0033 'International Tables Vol C Tables 4.2.6.8 and 6.1.1.4'
Si Si 0.0817 0.0704 'International Tables Vol C Tables 4.2.6.8 and 6.1.1.4'

loop_
_geom_angle_atom_site_label_1
_geom_angle_atom_site_label_2
_geom_angle_atom_site_label_3
_geom_angle
C2 Cu1 C1 176.71(11)
C30 Si2 C31 110.5(3)
C30 Si2 C29 109.6(5)
C31 Si2 C29 108.8(2)
C30 Si2 C3 112.5(4)
C31 Si2 C3 104.1(3)
C29 Si2 C3 111.2(3)
C2 N1 C3 112.5(2)
C2 N1 C5 124.2(3)
C3 N1 C5 122.9(3)
C2 N2 C4 111.1(3)
C2 N2 C17 125.5(2)
C4 N2 C17 123.3(3)
F2 C1 F3 106.6(3)
F2 C1 F1 102.5(8)
F3 C1 F1 101.8(4)
F2 C1 Cu1 116.6(3)
F3 C1 Cu1 115.1(2)
F1 C1 Cu1 112.5(4)
N2 C2 N1 103.7(3)
N2 C2 Cu1 126.8(3)
N1 C2 Cu1 129.24(17)
C4 C3 N1 103.7(2)
C4 C3 Si2 125.7(3)
N1 C3 Si2 130.6(2)
C3 C4 N2 109.1(3)
C3 C4 H4A 125.5
N2 C4 H4A 125.5
C10 C5 C6 123.2(7)
C10 C5 N1 118.8(3)
C6 C5 N1 117.9(5)
C7 C6 C5 116.5(5)
C7 C6 C11 120.8(3)
C5 C6 C11 122.7(7)
C8 C7 C6 121.6(4)
C8 C7 H7A 119.2
C6 C7 H7A 119.2
C7 C8 C9 120.6(7)
C7 C8 H8A 119.7
C9 C8 H8A 119.7
C8 C9 C10 120.9(5)
C8 C9 H9A 119.5
C10 C9 H9A 119.5
C9 C10 C5 117.1(4)
C9 C10 C14 121.6(5)
C5 C10 C14 121.2(7)
C6 C11 C13 113.0(6)
C6 C11 C12 109.7(5)
C13 C11 C12 110.5(6)
C6 C11 H11A 107.8
C13 C11 H11A 107.8
C12 C11 H11A 107.8
C11 C12 H12A 109.5
C11 C12 H12B 109.5
H12A C12 H12B 109.5
C11 C12 H12C 109.5
H12A C12 H12C 109.5
H12B C12 H12C 109.5
C11 C13 H13A 109.5
C11 C13 H13B 109.5
H13A C13 H13B 109.5
C11 C13 H13C 109.5
H13A C13 H13C 109.5
H13B C13 H13C 109.5
C15 C14 C10 110.2(4)
C15 C14 C16 109.7(4)
C10 C14 C16 113.5(8)
C15 C14 H14A 107.8
C10 C14 H14A 107.8
C16 C14 H14A 107.8
C14 C15 H15A 109.5
C14 C15 H15B 109.5
H15A C15 H15B 109.5
C14 C15 H15C 109.5
H15A C15 H15C 109.5
H15B C15 H15C 109.5
C14 C16 H16A 109.5
C14 C16 H16B 109.5
H16A C16 H16B 109.5
C14 C16 H16C 109.5
H16A C16 H16C 109.5
H16B C16 H16C 109.5
C18 C17 C22 123.9(6)
C18 C17 N2 118.6(3)
C22 C17 N2 117.4(7)
C17 C18 C19 117.0(4)
C17 C18 C26 121.5(6)
C19 C18 C26 121.4(7)
C20 C19 C18 120.6(7)
C20 C19 H19A 119.7
C18 C19 H19A 119.7
C21 C20 C19 120.8(7)
C21 C20 H20A 119.6
C19 C20 H20A 119.6
C20 C21 C22 121.9(4)
C20 C21 H21A 119.0
C22 C21 H21A 119.0
C21 C22 C17 115.7(7)
C21 C22 C23 120.8(4)
C17 C22 C23 123.5(6)
C22 C23 C24 111.8(4)
C22 C23 C25 112.2(7)
C24 C23 C25 110.3(6)
C22 C23 H23A 107.5
C24 C23 H23A 107.5
C25 C23 H23A 107.5
C23 C24 H24A 109.5
C23 C24 H24B 109.5
H24A C24 H24B 109.5
C23 C24 H24C 109.5
H24A C24 H24C 109.5
H24B C24 H24C 109.5
C23 C25 H25A 109.5
C23 C25 H25B 109.5
H25A C25 H25B 109.5
C23 C25 H25C 109.5
H25A C25 H25C 109.5
H25B C25 H25C 109.5
C28 C26 C27 109.6(7)
C28 C26 C18 109.4(4)
C27 C26 C18 114.6(6)
C28 C26 H26A 107.7
C27 C26 H26A 107.7
C18 C26 H26A 107.7
C26 C27 H27A 109.5
C26 C27 H27B 109.5
H27A C27 H27B 109.5
C26 C27 H27C 109.5
H27A C27 H27C 109.5
H27B C27 H27C 109.5
C26 C28 H28A 109.5
C26 C28 H28B 109.5
H28A C28 H28B 109.5
C26 C28 H28C 109.5
H28A C28 H28C 109.5
H28B C28 H28C 109.5
Si2 C29 H29A 109.5
Si2 C29 H29B 109.5
H29A C29 H29B 109.5
Si2 C29 H29C 109.5
H29A C29 H29C 109.5
H29B C29 H29C 109.5
Si2 C30 H30A 109.5
Si2 C30 H30B 109.5
H30A C30 H30B 109.5
Si2 C30 H30C 109.5
H30A C30 H30C 109.5
H30B C30 H30C 109.5
Si2 C31 H31A 109.5
Si2 C31 H31B 109.5
H31A C31 H31B 109.5
Si2 C31 H31C 109.5
H31A C31 H31C 109.5
H31B C31 H31C 109.5

loop_
_geom_bond_atom_site_label_1
_geom_bond_atom_site_label_2
_geom_bond_distance
Cu1 C2 1.902(6)
Cu1 C1 1.967(6)
Si2 C30 1.856(9)
Si2 C31 1.862(6)
Si2 C29 1.87(3)
Si2 C3 1.888(7)
F1 C1 1.389(11)
F2 C1 1.297(12)
F3 C1 1.329(7)
N1 C2 1.367(7)
N1 C3 1.412(5)
N1 C5 1.450(5)
N2 C2 1.355(5)
N2 C4 1.379(5)
N2 C17 1.454(7)
C3 C4 1.356(7)
C4 H4A 0.9500
C5 C10 1.403(16)
C5 C6 1.411(14)
C6 C7 1.396(6)
C6 C11 1.516(18)
C7 C8 1.380(16)
C7 H7A 0.9500
C8 C9 1.382(13)
C8 H8A 0.9500
C9 C10 1.400(6)
C9 H9A 0.9500
C10 C14 1.532(14)
C11 C13 1.537(9)
C11 C12 1.540(7)
C11 H11A 1.0000
C12 H12A 0.9800
C12 H12B 0.9800
C12 H12C 0.9800
C13 H13A 0.9800
C13 H13B 0.9800
C13 H13C 0.9800
C14 C15 1.519(6)
C14 C16 1.536(17)
C14 H14A 1.0000
C15 H15A 0.9800
C15 H15B 0.9800
C15 H15C 0.9800
C16 H16A 0.9800
C16 H16B 0.9800
C16 H16C 0.9800
C17 C18 1.395(18)
C17 C22 1.412(11)
C18 C19 1.403(7)
C18 C26 1.533(12)
C19 C20 1.386(11)
C19 H19A 0.9500
C20 C21 1.368(17)
C20 H20A 0.9500
C21 C22 1.401(8)
C21 H21A 0.9500
C22 C23 1.498(19)
C23 C24 1.534(7)
C23 C25 1.547(10)
C23 H23A 1.0000
C24 H24A 0.9800
C24 H24B 0.9800
C24 H24C 0.9800
C25 H25A 0.9800
C25 H25B 0.9800
C25 H25C 0.9800
C26 C28 1.521(7)
C26 C27 1.533(12)
C26 H26A 1.0000
C27 H27A 0.9800
C27 H27B 0.9800
C27 H27C 0.9800
C28 H28A 0.9800
C28 H28B 0.9800
C28 H28C 0.9800
C29 H29A 0.9800
C29 H29B 0.9800
C29 H29C 0.9800
C30 H30A 0.9800
C30 H30B 0.9800
C30 H30C 0.9800
C31 H31A 0.9800
C31 H31B 0.9800
C31 H31C 0.9800
